data_7234310
loop_
_publ_author_name
'Kar, Paramita'
'Franconetti, Antonio'
'Ghosh, Ashutosh'
'Frontera, Antonio'

_publ_section_title
;
 Chloranilate bridged dinuclear copper(II) complexes: Syn-anti geometry
 tuned by steric factor and supramolecular interactions
;
_journal_name_full CrystEngComm
_journal_paper_doi 10.1039/C9CE00705A
_journal_year 2019
_chemical_formula_sum 'C29 H34 Cl2 Cu2 N4 O7'
_chemical_formula_weight 748.58
_space_group_crystal_system triclinic
_space_group_IT_number 2
_space_group_name_Hall '-P 1'
_space_group_name_H-M_alt 'P -1'
_symmetry_space_group_name_Hall '-P 1'
_symmetry_space_group_name_H-M 'P -1'
_atom_sites_solution_hydrogens geom
_audit_creation_method SHELXL-2016/6
_audit_update_record
;
2019-09-23 deposited with the CCDC.    2019-10-02 downloaded from the CCDC.
;
_cell_angle_alpha 86.182(8)
_cell_angle_beta 76.130(9)
_cell_angle_gamma 66.631(5)
_cell_formula_units_Z 2
_cell_length_a 9.270(3)
_cell_length_b 10.612(3)
_cell_length_c 17.420(7)
_cell_measurement_reflns_used 6907
_cell_measurement_temperature 297(2)
_cell_measurement_theta_max 27.676
_cell_measurement_theta_min 2.380
_cell_volume 1526.4(9)
_computing_structure_refinement 'SHELXL-2016/6 (Sheldrick, 2016)'
_computing_structure_solution 'SHELXT 2014/4 (Sheldrick, 2014)'
_diffrn_ambient_temperature 297(2)
_diffrn_measured_fraction_theta_full 1.000
_diffrn_measured_fraction_theta_max 0.968
_diffrn_measurement_device_type 'Bruker APEX-II CCD'
_diffrn_measurement_method '\f and \w scans'
_diffrn_radiation_type MoK\a
_diffrn_radiation_wavelength 0.71073
_diffrn_reflns_av_R_equivalents 0.0675
_diffrn_reflns_av_unetI/netI 0.0682
_diffrn_reflns_Laue_measured_fraction_full 1.000
_diffrn_reflns_Laue_measured_fraction_max 0.968
_diffrn_reflns_limit_h_max 11
_diffrn_reflns_limit_h_min -11
_diffrn_reflns_limit_k_max 13
_diffrn_reflns_limit_k_min -13
_diffrn_reflns_limit_l_max 22
_diffrn_reflns_limit_l_min -22
_diffrn_reflns_number 30201
_diffrn_reflns_point_group_measured_fraction_full 1.000
_diffrn_reflns_point_group_measured_fraction_max 0.968
_diffrn_reflns_theta_full 25.242
_diffrn_reflns_theta_max 27.676
_diffrn_reflns_theta_min 2.380
_diffrn_source 'fine-focus sealed tube'
_exptl_absorpt_coefficient_mu 1.622
_exptl_absorpt_correction_T_max 0.770
_exptl_absorpt_correction_T_min 0.695
_exptl_absorpt_correction_type empirical
_exptl_absorpt_process_details SADABS
_exptl_crystal_colour brown
_exptl_crystal_density_diffrn 1.629
_exptl_crystal_description block
_exptl_crystal_F_000 768
_exptl_crystal_size_max 0.23
_exptl_crystal_size_mid 0.19
_exptl_crystal_size_min 0.16
_refine_diff_density_max 2.952
_refine_diff_density_min -1.056
_refine_diff_density_rms 0.183
_refine_ls_extinction_method none
_refine_ls_goodness_of_fit_ref 1.016
_refine_ls_hydrogen_treatment constr
_refine_ls_matrix_type full
_refine_ls_number_parameters 403
_refine_ls_number_reflns 6907
_refine_ls_number_restraints 27
_refine_ls_restrained_S_all 1.025
_refine_ls_R_factor_all 0.1367
_refine_ls_R_factor_gt 0.0894
_refine_ls_shift/su_max 0.014
_refine_ls_shift/su_mean 0.001
_refine_ls_structure_factor_coef Fsqd
_refine_ls_weighting_details 'w=1/[\s^2^(Fo^2^)+(0.1776P)^2^+3.7193P] where P=(Fo^2^+2Fc^2^)/3'
_refine_ls_weighting_scheme calc
_refine_ls_wR_factor_gt 0.2335
_refine_ls_wR_factor_ref 0.2817
_reflns_Friedel_coverage 0.000
_reflns_number_gt 4443
_reflns_number_total 6907
_reflns_threshold_expression 'I > 2\s(I)'
_cod_data_source_file c9ce00705a2.cif
_cod_data_source_block 1
_cod_depositor_comments
;
The following automatic conversions were performed:

'_exptl_absorpt_correction_type' value 'EMPIRICAL' changed to
'empirical' according to
/home/data/users/saulius/crontab/automatic-downloads/rss-feeds/RSC/lib/dictionaries/cif_core.dic
dictionary named 'cif_core.dic' version 2.4.2 from 2011-04-26.

Automatic conversion script
Id: cif_fix_values 4973 2017-02-22 13:04:09Z antanas 
;
_cod_original_cell_volume 1526.5(9)
_cod_database_code 7234310
_shelx_shelxl_version_number 2016/6
_shelx_space_group_comment
;
The symmetry employed for this shelxl refinement is uniquely defined
by the following loop, which should always be used as a source of
symmetry information in preference to the above space-group names.
They are only intended as comments.
;
_shelx_estimated_absorpt_t_min 0.695
_shelx_estimated_absorpt_t_max 0.770

loop_
_space_group_symop_operation_xyz
'x, y, z'
'-x, -y, -z'

loop_
_atom_site_label
_atom_site_type_symbol
_atom_site_fract_x
_atom_site_fract_y
_atom_site_fract_z
_atom_site_U_iso_or_equiv
_atom_site_adp_type
_atom_site_occupancy
_atom_site_site_symmetry_order
_atom_site_calc_flag
_atom_site_refinement_flags_posn
_atom_site_refinement_flags_adp
Cu1 Cu 0.27075(11) 0.01930(10) 0.43749(5) 0.0468(3) Uani 1 1 d . .
Cu2 Cu 0.27454(10) 0.41286(8) 0.03727(5) 0.0415(3) Uani 1 1 d . .
Cl1 Cl 0.65581(18) 0.0888(2) 0.19430(10) 0.0471(5) Uani 1 1 d . .
Cl2 Cl -0.09852(17) 0.25769(18) 0.25148(10) 0.0420(4) Uani 1 1 d . .
N1 N 0.2861(6) -0.0430(6) 0.5423(3) 0.0456(14) Uani 1 1 d D .
N2 N 0.2975(6) -0.1779(6) 0.4191(3) 0.0427(13) Uani 1 1 d . .
N3 N 0.3052(6) 0.2855(5) -0.0556(3) 0.0366(12) Uani 1 1 d . .
N4 N 0.2900(6) 0.5283(6) -0.0491(3) 0.0413(13) Uani 1 1 d D U
O1 O 0.2312(7) 0.2019(6) 0.4619(3) 0.0578(14) Uani 1 1 d . .
O2 O 0.2320(7) 0.5408(5) 0.1186(3) 0.0533(13) Uani 1 1 d . .
O3 O 0.4347(5) 0.0282(5) 0.3310(3) 0.0437(11) Uani 1 1 d . .
O4 O 0.1206(5) 0.0952(5) 0.3541(3) 0.0438(11) Uani 1 1 d . .
O5 O 0.4353(5) 0.2624(5) 0.0954(3) 0.0401(11) Uani 1 1 d . .
O6 O 0.1217(5) 0.3299(5) 0.1176(3) 0.0408(11) Uani 1 1 d . .
C1 C 0.1048(5) 0.2197(6) 0.2390(3) 0.0269(11) Uani 1 1 d . .
C2 C 0.1845(7) 0.1370(6) 0.2932(4) 0.0316(12) Uani 1 1 d . .
C3 C 0.3685(7) 0.0956(6) 0.2788(3) 0.0317(12) Uani 1 1 d . .
C4 C 0.4504(7) 0.1344(6) 0.2095(4) 0.0331(13) Uani 1 1 d . .
C5 C 0.3698(6) 0.2186(6) 0.1556(3) 0.0282(12) Uani 1 1 d . .
C6 C 0.1862(7) 0.2600(6) 0.1695(3) 0.0303(12) Uani 1 1 d . .
C7 C 0.1985(7) 0.6726(7) 0.1122(4) 0.0380(14) Uani 1 1 d . .
C8 C 0.1436(9) 0.7574(8) 0.1796(5) 0.0502(17) Uani 1 1 d . .
H8 H 0.134981 0.717708 0.228848 0.060 Uiso 1 1 calc R U
C9 C 0.1028(10) 0.8926(8) 0.1769(5) 0.0560(19) Uani 1 1 d . .
H9 H 0.066649 0.944300 0.223826 0.067 Uiso 1 1 calc R U
C10 C 0.1130(11) 0.9563(9) 0.1067(6) 0.063(2) Uani 1 1 d . .
H10 H 0.080613 1.051168 0.105300 0.076 Uiso 1 1 calc R U
C11 C 0.1716(10) 0.8785(8) 0.0381(5) 0.058(2) Uani 1 1 d . .
H11 H 0.184455 0.920748 -0.010125 0.069 Uiso 1 1 calc R U
C12 C 0.2632(8) 0.6644(8) -0.0361(4) 0.0439(16) Uani 1 1 d . .
H12 H 0.280083 0.714141 -0.080879 0.053 Uiso 1 1 calc R U
C13 C 0.3293(13) 0.4819(9) -0.1252(5) 0.072(2) Uani 1 1 d D U
H13A H 0.408172 0.513747 -0.157617 0.086 Uiso 1 1 calc R U
H13B H 0.234204 0.514192 -0.146901 0.086 Uiso 1 1 calc R U
C14 C 0.3977(11) 0.3302(10) -0.1225(5) 0.063(2) Uani 1 1 d . .
H14A H 0.396039 0.291444 -0.171032 0.076 Uiso 1 1 calc R U
H14B H 0.509116 0.297696 -0.118423 0.076 Uiso 1 1 calc R U
C15 C 0.3960(14) 0.1418(10) -0.0447(6) 0.084(3) Uani 1 1 d . .
H15A H 0.340186 0.112054 0.001987 0.125 Uiso 1 1 calc R U
H15B H 0.501222 0.129215 -0.038886 0.125 Uiso 1 1 calc R U
H15C H 0.406790 0.088830 -0.089811 0.125 Uiso 1 1 calc R U
C16 C 0.1477(10) 0.3014(12) -0.0657(6) 0.081(3) Uani 1 1 d . .
H16A H 0.161559 0.246471 -0.110664 0.122 Uiso 1 1 calc R U
H16B H 0.086465 0.396101 -0.074057 0.122 Uiso 1 1 calc R U
H16C H 0.091231 0.271963 -0.019176 0.122 Uiso 1 1 calc R U
C17 C 0.2082(8) 0.2570(8) 0.5322(4) 0.0443(16) Uani 1 1 d . .
C18 C 0.1660(10) 0.3990(9) 0.5382(6) 0.063(2) Uani 1 1 d . .
H18 H 0.156484 0.450692 0.493026 0.075 Uiso 1 1 calc R U
C19 C 0.1384(12) 0.4639(10) 0.6095(6) 0.075(3) Uani 1 1 d . .
H19 H 0.110858 0.558109 0.611704 0.089 Uiso 1 1 calc R U
C20 C 0.1513(12) 0.3905(11) 0.6769(6) 0.079(3) Uani 1 1 d . .
H20 H 0.131074 0.434939 0.724943 0.095 Uiso 1 1 calc R U
C21 C 0.1934(10) 0.2535(10) 0.6735(5) 0.060(2) Uani 1 1 d . .
H21 H 0.203160 0.204049 0.719390 0.072 Uiso 1 1 calc R U
C22 C 0.2232(8) 0.1833(8) 0.6011(4) 0.0428(16) Uani 1 1 d . .
C23 C 0.2671(8) 0.0384(8) 0.6022(4) 0.0477(18) Uani 1 1 d . .
H23 H 0.284301 -0.003749 0.649642 0.057 Uiso 1 1 calc R U
C24 C 0.3235(13) -0.1799(11) 0.5566(5) 0.085(3) Uani 1 1 d D .
H24A H 0.227760 -0.194460 0.584579 0.101 Uiso 1 1 calc R U
H24B H 0.403208 -0.213217 0.588469 0.101 Uiso 1 1 calc R U
C25 C 0.3925(10) -0.2557(10) 0.4744(5) 0.064(2) Uani 1 1 d . .
H25A H 0.504014 -0.266604 0.454741 0.077 Uiso 1 1 calc R U
H25B H 0.389745 -0.346392 0.479409 0.077 Uiso 1 1 calc R U
C26 C 0.1366(9) -0.1835(10) 0.4381(6) 0.069(2) Uani 1 1 d . .
H26A H 0.082208 -0.149741 0.491470 0.103 Uiso 1 1 calc R U
H26B H 0.148053 -0.276672 0.432972 0.103 Uiso 1 1 calc R U
H26C H 0.074503 -0.127562 0.402429 0.103 Uiso 1 1 calc R U
C27 C 0.3828(12) -0.2344(11) 0.3368(5) 0.073(3) Uani 1 1 d . .
H27A H 0.487690 -0.230750 0.323863 0.110 Uiso 1 1 calc R U
H27B H 0.321145 -0.180872 0.300356 0.110 Uiso 1 1 calc R U
H27C H 0.394424 -0.328043 0.333384 0.110 Uiso 1 1 calc R U
C28 C 0.2124(8) 0.7372(7) 0.0389(4) 0.0408(15) Uani 1 1 d . .
C30 C 0.3136(16) 0.4310(13) 0.3211(7) 0.105(4) Uani 1 1 d D U
H30A H 0.395025 0.366202 0.345279 0.158 Uiso 1 1 calc R U
H30B H 0.245330 0.388948 0.310857 0.158 Uiso 1 1 calc R U
H30C H 0.249819 0.509736 0.356075 0.158 Uiso 1 1 calc R U
O8 O 0.3849(17) 0.4706(14) 0.2525(8) 0.179(5) Uani 1 1 d D U
H8A H 0.369145 0.438344 0.215340 0.269 Uiso 1 1 calc R U

loop_
_atom_site_aniso_label
_atom_site_aniso_U_11
_atom_site_aniso_U_22
_atom_site_aniso_U_33
_atom_site_aniso_U_23
_atom_site_aniso_U_13
_atom_site_aniso_U_12
Cu1 0.0541(5) 0.0624(6) 0.0324(5) 0.0199(4) -0.0167(4) -0.0307(5)
Cu2 0.0518(5) 0.0426(5) 0.0345(5) 0.0153(4) -0.0157(4) -0.0219(4)
Cl1 0.0282(7) 0.0716(12) 0.0442(9) 0.0231(8) -0.0125(6) -0.0233(7)
Cl2 0.0267(7) 0.0575(10) 0.0453(9) 0.0135(7) -0.0124(6) -0.0196(7)
N1 0.033(3) 0.052(4) 0.029(3) 0.014(3) -0.006(2) 0.003(2)
N2 0.037(3) 0.048(3) 0.047(3) 0.008(3) -0.013(2) -0.019(3)
N3 0.035(3) 0.034(3) 0.042(3) 0.002(2) -0.012(2) -0.012(2)
N4 0.024(2) 0.045(3) 0.035(3) 0.009(2) 0.0060(19) -0.002(2)
O1 0.085(4) 0.061(3) 0.036(3) 0.014(2) -0.019(3) -0.037(3)
O2 0.083(4) 0.044(3) 0.043(3) 0.015(2) -0.021(3) -0.034(3)
O3 0.030(2) 0.068(3) 0.036(2) 0.024(2) -0.0130(18) -0.022(2)
O4 0.033(2) 0.075(3) 0.028(2) 0.019(2) -0.0076(18) -0.029(2)
O5 0.029(2) 0.054(3) 0.037(2) 0.021(2) -0.0097(18) -0.019(2)
O6 0.030(2) 0.052(3) 0.044(3) 0.024(2) -0.0170(19) -0.019(2)
C1 0.011(2) 0.038(3) 0.035(3) 0.001(2) -0.005(2) -0.013(2)
C2 0.028(3) 0.038(3) 0.035(3) 0.008(2) -0.008(2) -0.019(2)
C3 0.029(3) 0.037(3) 0.032(3) 0.006(2) -0.011(2) -0.015(2)
C4 0.028(3) 0.041(3) 0.034(3) 0.008(3) -0.010(2) -0.017(3)
C5 0.025(3) 0.031(3) 0.029(3) 0.007(2) -0.008(2) -0.012(2)
C6 0.029(3) 0.034(3) 0.032(3) 0.007(2) -0.010(2) -0.017(2)
C7 0.034(3) 0.042(4) 0.045(4) 0.006(3) -0.012(3) -0.021(3)
C8 0.051(4) 0.059(5) 0.047(4) -0.001(4) -0.013(3) -0.027(4)
C9 0.058(4) 0.048(5) 0.061(5) -0.010(4) -0.009(4) -0.020(4)
C10 0.074(5) 0.046(4) 0.079(6) -0.001(4) -0.018(5) -0.031(4)
C11 0.073(5) 0.048(4) 0.060(5) 0.015(4) -0.016(4) -0.035(4)
C12 0.042(3) 0.058(4) 0.036(4) 0.011(3) -0.008(3) -0.026(3)
C13 0.084(4) 0.064(4) 0.066(4) 0.026(3) -0.018(3) -0.032(3)
C14 0.060(5) 0.079(6) 0.049(5) -0.006(4) -0.002(4) -0.030(4)
C15 0.106(8) 0.060(6) 0.080(7) -0.015(5) -0.037(6) -0.016(5)
C16 0.048(4) 0.130(9) 0.078(7) -0.019(6) -0.013(4) -0.045(5)
C17 0.034(3) 0.058(4) 0.045(4) 0.006(3) -0.014(3) -0.020(3)
C18 0.064(5) 0.064(5) 0.065(6) 0.015(4) -0.027(4) -0.025(4)
C19 0.070(6) 0.063(6) 0.087(7) -0.005(5) -0.024(5) -0.017(5)
C20 0.077(6) 0.089(8) 0.069(6) -0.014(6) -0.027(5) -0.023(5)
C21 0.060(5) 0.079(6) 0.050(5) 0.006(4) -0.021(4) -0.033(4)
C22 0.032(3) 0.062(5) 0.041(4) 0.008(3) -0.015(3) -0.022(3)
C23 0.040(3) 0.073(5) 0.036(4) 0.019(3) -0.017(3) -0.027(4)
C24 0.108(8) 0.147(10) 0.036(4) 0.036(5) -0.035(5) -0.084(8)
C25 0.051(4) 0.072(6) 0.066(6) 0.014(4) -0.017(4) -0.023(4)
C26 0.036(4) 0.076(6) 0.101(7) 0.005(5) -0.017(4) -0.031(4)
C27 0.078(6) 0.083(7) 0.057(5) -0.012(5) -0.005(5) -0.035(5)
C28 0.041(3) 0.038(3) 0.050(4) 0.004(3) -0.009(3) -0.023(3)
C30 0.129(8) 0.105(7) 0.105(7) -0.021(6) 0.000(6) -0.083(6)
O8 0.186(9) 0.179(9) 0.191(9) -0.003(7) -0.073(7) -0.073(7)

loop_
_atom_type_symbol
_atom_type_description
_atom_type_scat_dispersion_real
_atom_type_scat_dispersion_imag
_atom_type_scat_source
C C 0.0033 0.0016 'International Tables Vol C Tables 4.2.6.8 and 6.1.1.4'
H H 0.0000 0.0000 'International Tables Vol C Tables 4.2.6.8 and 6.1.1.4'
N N 0.0061 0.0033 'International Tables Vol C Tables 4.2.6.8 and 6.1.1.4'
O O 0.0106 0.0060 'International Tables Vol C Tables 4.2.6.8 and 6.1.1.4'
Cl Cl 0.1484 0.1585 'International Tables Vol C Tables 4.2.6.8 and 6.1.1.4'
Cu Cu 0.3201 1.2651 'International Tables Vol C Tables 4.2.6.8 and 6.1.1.4'

loop_
_geom_angle_atom_site_label_1
_geom_angle_atom_site_label_2
_geom_angle_atom_site_label_3
_geom_angle
O1 Cu1 N1 94.5(3)
O1 Cu1 N2 175.1(2)
N1 Cu1 N2 82.6(3)
O1 Cu1 O3 88.9(2)
N1 Cu1 O3 136.1(2)
N2 Cu1 O3 95.9(2)
O1 Cu1 O4 88.7(2)
N1 Cu1 O4 147.3(2)
N2 Cu1 O4 91.6(2)
O3 Cu1 O4 76.42(16)
O2 Cu2 N4 97.5(2)
O2 Cu2 N3 175.1(2)
N4 Cu2 N3 79.3(2)
O2 Cu2 O5 88.8(2)
N4 Cu2 O5 136.72(19)
N3 Cu2 O5 96.1(2)
O2 Cu2 O6 87.9(2)
N4 Cu2 O6 145.9(2)
N3 Cu2 O6 92.6(2)
O5 Cu2 O6 76.74(15)
C23 N1 C24 117.4(6)
C23 N1 Cu1 123.8(5)
C24 N1 Cu1 118.7(5)
C25 N2 C26 111.2(6)
C25 N2 C27 109.9(7)
C26 N2 C27 109.0(7)
C25 N2 Cu1 103.6(5)
C26 N2 Cu1 108.8(5)
C27 N2 Cu1 114.4(5)
C14 N3 C15 108.3(7)
C14 N3 C16 113.2(7)
C15 N3 C16 108.4(7)
C14 N3 Cu2 104.0(5)
C15 N3 Cu2 113.7(5)
C16 N3 Cu2 109.3(5)
C13 N4 C12 117.8(6)
C13 N4 Cu2 121.9(5)
C12 N4 Cu2 120.3(5)
C17 O1 Cu1 127.7(5)
C7 O2 Cu2 127.4(5)
C3 O3 Cu1 114.1(4)
C2 O4 Cu1 113.8(4)
C5 O5 Cu2 114.8(4)
C6 O6 Cu2 113.2(3)
C2 C1 C6 122.5(4)
C2 C1 Cl2 118.6(4)
C6 C1 Cl2 118.5(4)
O4 C2 C1 125.6(5)
O4 C2 C3 116.0(5)
C1 C2 C3 118.4(5)
O3 C3 C4 124.0(5)
O3 C3 C2 116.7(5)
C4 C3 C2 119.3(5)
C5 C4 C3 122.0(5)
C5 C4 Cl1 118.8(4)
C3 C4 Cl1 118.9(4)
O5 C5 C4 124.8(5)
O5 C5 C6 116.5(5)
C4 C5 C6 118.8(5)
O6 C6 C1 125.2(5)
O6 C6 C5 116.0(5)
C1 C6 C5 118.7(5)
O2 C7 C8 120.3(6)
O2 C7 C28 123.4(6)
C8 C7 C28 116.3(6)
C9 C8 C7 123.1(8)
C9 C8 H8 118.5
C7 C8 H8 118.5
C8 C9 C10 121.1(8)
C8 C9 H9 119.4
C10 C9 H9 119.4
C9 C10 C11 118.8(8)
C9 C10 H10 120.6
C11 C10 H10 120.6
C10 C11 C28 121.4(8)
C10 C11 H11 119.3
C28 C11 H11 119.3
N4 C12 C28 127.5(6)
N4 C12 H12 116.3
C28 C12 H12 116.3
N4 C13 C14 105.9(7)
N4 C13 H13A 110.6
C14 C13 H13A 110.6
N4 C13 H13B 110.6
C14 C13 H13B 110.6
H13A C13 H13B 108.7
N3 C14 C13 110.3(7)
N3 C14 H14A 109.6
C13 C14 H14A 109.6
N3 C14 H14B 109.6
C13 C14 H14B 109.6
H14A C14 H14B 108.1
N3 C15 H15A 109.5
N3 C15 H15B 109.5
H15A C15 H15B 109.5
N3 C15 H15C 109.5
H15A C15 H15C 109.5
H15B C15 H15C 109.5
N3 C16 H16A 109.5
N3 C16 H16B 109.5
H16A C16 H16B 109.5
N3 C16 H16C 109.5
H16A C16 H16C 109.5
H16B C16 H16C 109.5
O1 C17 C22 124.5(7)
O1 C17 C18 118.3(7)
C22 C17 C18 117.3(7)
C19 C18 C17 121.6(8)
C19 C18 H18 119.2
C17 C18 H18 119.2
C20 C19 C18 120.5(10)
C20 C19 H19 119.8
C18 C19 H19 119.8
C21 C20 C19 119.7(9)
C21 C20 H20 120.1
C19 C20 H20 120.1
C20 C21 C22 121.3(8)
C20 C21 H21 119.3
C22 C21 H21 119.3
C17 C22 C21 119.6(7)
C17 C22 C23 122.4(7)
C21 C22 C23 118.0(7)
N1 C23 C22 126.7(6)
N1 C23 H23 116.6
C22 C23 H23 116.6
N1 C24 C25 106.3(7)
N1 C24 H24A 110.5
C25 C24 H24A 110.5
N1 C24 H24B 110.5
C25 C24 H24B 110.5
H24A C24 H24B 108.7
N2 C25 C24 110.0(7)
N2 C25 H25A 109.7
C24 C25 H25A 109.7
N2 C25 H25B 109.7
C24 C25 H25B 109.7
H25A C25 H25B 108.2
N2 C26 H26A 109.5
N2 C26 H26B 109.5
H26A C26 H26B 109.5
N2 C26 H26C 109.5
H26A C26 H26C 109.5
H26B C26 H26C 109.5
N2 C27 H27A 109.5
N2 C27 H27B 109.5
H27A C27 H27B 109.5
N2 C27 H27C 109.5
H27A C27 H27C 109.5
H27B C27 H27C 109.5
C11 C28 C7 119.2(7)
C11 C28 C12 117.8(7)
C7 C28 C12 123.0(6)
O8 C30 H30A 109.5
O8 C30 H30B 109.5
H30A C30 H30B 109.5
O8 C30 H30C 109.5
H30A C30 H30C 109.5
H30B C30 H30C 109.5
C30 O8 H8A 109.5

loop_
_geom_bond_atom_site_label_1
_geom_bond_atom_site_label_2
_geom_bond_distance
Cu1 O1 1.882(6)
Cu1 N1 1.918(5)
Cu1 N2 2.045(6)
Cu1 O3 2.121(4)
Cu1 O4 2.149(4)
Cu2 O2 1.890(5)
Cu2 N4 1.891(5)
Cu2 N3 2.071(5)
Cu2 O5 2.102(4)
Cu2 O6 2.149(4)
Cl1 C4 1.725(6)
Cl2 C1 1.724(5)
N1 C23 1.334(10)
N1 C24 1.373(11)
N2 C25 1.453(10)
N2 C26 1.473(8)
N2 C27 1.494(10)
N3 C14 1.446(10)
N3 C15 1.445(11)
N3 C16 1.455(9)
N4 C13 1.358(10)
N4 C12 1.390(9)
O1 C17 1.326(9)
O2 C7 1.309(8)
O3 C3 1.244(7)
O4 C2 1.233(7)
O5 C5 1.240(7)
O6 C6 1.242(7)
C1 C2 1.385(8)
C1 C6 1.402(8)
C2 C3 1.543(7)
C3 C4 1.395(8)
C4 C5 1.390(8)
C5 C6 1.540(7)
C7 C8 1.393(10)
C7 C28 1.411(10)
C8 C9 1.331(11)
C8 H8 0.9300
C9 C10 1.359(12)
C9 H9 0.9300
C10 C11 1.367(12)
C10 H10 0.9300
C11 C28 1.393(10)
C11 H11 0.9300
C12 C28 1.440(10)
C12 H12 0.9300
C13 C14 1.480(13)
C13 H13A 0.9700
C13 H13B 0.9700
C14 H14A 0.9700
C14 H14B 0.9700
C15 H15A 0.9600
C15 H15B 0.9600
C15 H15C 0.9600
C16 H16A 0.9600
C16 H16B 0.9600
C16 H16C 0.9600
C17 C22 1.393(10)
C17 C18 1.403(12)
C18 C19 1.379(13)
C18 H18 0.9300
C19 C20 1.368(14)
C19 H19 0.9300
C20 C21 1.349(14)
C20 H20 0.9300
C21 C22 1.419(11)
C21 H21 0.9300
C22 C23 1.427(11)
C23 H23 0.9300
C24 C25 1.554(13)
C24 H24A 0.9700
C24 H24B 0.9700
C25 H25A 0.9700
C25 H25B 0.9700
C26 H26A 0.9600
C26 H26B 0.9600
C26 H26C 0.9600
C27 H27A 0.9600
C27 H27B 0.9600
C27 H27C 0.9600
C30 O8 1.347(13)
C30 H30A 0.9600
C30 H30B 0.9600
C30 H30C 0.9600
O8 H8A 0.8200
